data_2206776
loop_
_publ_author_name
'Mizuguchi, Jin'
'Makino, Takashi'
'Imura, Yasuo'
'Takahashi, Hiroo'
'Suzuki, Shigeru'

_publ_section_title
;
 <i>N</i>,<i>N</i>'-Bis(4-pyridyl)naphthalene-3,4:7,8-dicarboximide
 dimethylformamide disolvate
;
_journal_issue 9
_journal_name_full 'Acta Crystallographica Section E'
_journal_page_first o3044
_journal_page_last o3046
_journal_paper_doi 10.1107/S1600536805026371
_journal_volume 61
_journal_year 2005
_chemical_formula_iupac 'C24 H12 N4 O4, 2C3 H7 N O'
_chemical_formula_moiety 'C24 H12 N4 O4, 2C3 H7 N O'
_chemical_formula_sum 'C30 H26 N6 O6'
_chemical_formula_weight 566.57
_space_group_IT_number 14
_symmetry_cell_setting monoclinic
_symmetry_space_group_name_Hall '-P 2ybc'
_symmetry_space_group_name_H-M 'P 1 21/c 1'
_cell_angle_alpha 90.0000
_cell_angle_beta 91.764(10)
_cell_angle_gamma 90.0000
_cell_formula_units_Z 2
_cell_length_a 5.3890(8)
_cell_length_b 12.2012(17)
_cell_length_c 19.998(3)
_cell_measurement_reflns_used 8845
_cell_measurement_temperature 93.1
_cell_measurement_theta_max 68.1
_cell_measurement_theta_min 3.6
_cell_volume 1314.3(3)
_computing_cell_refinement PROCESS-AUTO
_computing_data_collection 'PROCESS-AUTO (Rigaku, 1998)'
_computing_data_reduction 'CrystalStructure (Rigaku/MSC, 2004)'
_computing_molecular_graphics 'ORTEPIII (Burnett & Johnson, 1996)'
_computing_publication_material CrystalStructure
_computing_structure_refinement 'SHELXL97 (Sheldrick, 1997)'
_computing_structure_solution 'SIR2002 (Burla et al., 2003)'
_diffrn_detector_area_resol_mean 10.00
_diffrn_measured_fraction_theta_full 0.930
_diffrn_measured_fraction_theta_max 0.930
_diffrn_measurement_device_type 'Rigaku R-AXIS RAPID'
_diffrn_measurement_method '48 frames, \d \w = 15\%'
_diffrn_radiation_type 'Cu K\a'
_diffrn_radiation_wavelength 1.5418
_diffrn_reflns_av_R_equivalents 0.048
_diffrn_reflns_limit_h_max 5
_diffrn_reflns_limit_h_min -5
_diffrn_reflns_limit_k_max 14
_diffrn_reflns_limit_k_min -14
_diffrn_reflns_limit_l_max 23
_diffrn_reflns_limit_l_min -23
_diffrn_reflns_number 12221
_diffrn_reflns_theta_full 68.24
_diffrn_reflns_theta_max 68.24
_exptl_absorpt_coefficient_mu 0.849
_exptl_absorpt_correction_T_max 0.958
_exptl_absorpt_correction_T_min 0.625
_exptl_absorpt_correction_type multi-scan
_exptl_absorpt_process_details '(ABSCOR; Higashi, 1995)'
_exptl_crystal_colour gold
_exptl_crystal_density_diffrn 1.432
_exptl_crystal_density_method 'not measured'
_exptl_crystal_description needle
_exptl_crystal_F_000 592.00
_exptl_crystal_size_max 0.50
_exptl_crystal_size_mid 0.10
_exptl_crystal_size_min 0.05
_refine_diff_density_max 1.05
_refine_diff_density_min -0.73
_refine_ls_extinction_method none
_refine_ls_goodness_of_fit_ref 1.106
_refine_ls_hydrogen_treatment constr
_refine_ls_number_parameters 187
_refine_ls_number_reflns 2241
_refine_ls_R_factor_gt 0.0967
_refine_ls_shift/su_max 0.000
_refine_ls_structure_factor_coef Fsqd
_refine_ls_weighting_details 'w = 1/[\s^2^(Fo^2^)+(0.2P)^2^] where P = (Fo^2^+2Fc^2^)/3'
_refine_ls_weighting_scheme calc
_refine_ls_wR_factor_ref 0.3090
_reflns_number_gt 1357
_reflns_number_total 2241
_reflns_threshold_expression F^2^>2\s(F^2^)
_cod_data_source_file ob6573.cif
_cod_data_source_block I
_cod_original_sg_symbol_H-M 'P 21/c'
_cod_database_code 2206776
_cod_database_fobs_code 2206776

loop_
_symmetry_equiv_pos_site_id
_symmetry_equiv_pos_as_xyz
1 +X,+Y,+Z
2 -X,1/2+Y,1/2-Z
3 -X,-Y,-Z
4 +X,1/2-Y,1/2+Z

loop_
_atom_site_label
_atom_site_fract_x
_atom_site_fract_y
_atom_site_fract_z
_atom_site_U_iso_or_equiv
_atom_site_adp_type
_atom_site_calc_flag
_atom_site_refinement_flags
_atom_site_occupancy
_atom_site_type_symbol
O1 0.8901(5) 0.4101(2) 0.32327(14) 0.0348(8) Uani d . 1.00 O
O2 0.2194(5) 0.2211(2) 0.40543(13) 0.0372(8) Uani d . 1.00 O
O3 0.3096(12) 0.8096(6) 0.5022(4) 0.145(2) Uani d . 1.00 O
N1 0.5484(6) 0.3191(2) 0.36374(16) 0.0290(9) Uani d . 1.00 N
N2 0.5910(7) 0.1097(3) 0.1952(2) 0.0419(11) Uani d . 1.00 N
N3 0.2190(16) 0.9075(4) 0.4086(3) 0.106(2) Uani d . 1.00 N
C1 0.5104(8) 0.4627(3) 0.47284(19) 0.0269(10) Uani d . 1.00 C
C2 0.7067(7) 0.4776(3) 0.42396(19) 0.0261(10) Uani d . 1.00 C
C3 0.7295(8) 0.4028(3) 0.3666(2) 0.0277(10) Uani d . 1.00 C
C4 0.3577(8) 0.3006(3) 0.4109(2) 0.0298(10) Uani d . 1.00 C
C5 0.3383(8) 0.3776(3) 0.4673(2) 0.0276(10) Uani d . 1.00 C
C6 0.1485(8) 0.3652(3) 0.5156(2) 0.0289(10) Uani d . 1.00 C
C7 0.8745(7) 0.5610(3) 0.4311(2) 0.0274(10) Uani d . 1.00 C
C8 0.5640(8) 0.2468(3) 0.3062(2) 0.0301(11) Uani d . 1.00 C
C9 0.7571(9) 0.1726(4) 0.2988(2) 0.0380(12) Uani d . 1.00 C
C10 0.7602(9) 0.1067(4) 0.2427(2) 0.0429(13) Uani d . 1.00 C
C11 0.4106(9) 0.1811(4) 0.2036(2) 0.0397(12) Uani d . 1.00 C
C12 0.3832(8) 0.2526(3) 0.2583(2) 0.0348(11) Uani d . 1.00 C
C13 0.335(2) 0.8703(13) 0.4547(5) 0.191(4) Uani d . 1.00 C
C14 0.2989(16) 0.9523(6) 0.3489(3) 0.091(2) Uani d . 1.00 C
C15 -0.040(2) 0.8639(13) 0.3950(5) 0.191(4) Uani d . 1.00 C
H6 0.0357 0.3056 0.5113 0.035 Uiso c R 1.00 H
H7 1.0047 0.5689 0.4004 0.033 Uiso c R 1.00 H
H9 0.8860 0.1673 0.3322 0.046 Uiso c R 1.00 H
H11 0.2857 0.1847 0.1691 0.048 Uiso c R 1.00 H
H10 0.8935 0.0564 0.2387 0.052 Uiso c R 1.00 H
H12 0.2467 0.3015 0.2612 0.042 Uiso c R 1.00 H
H13 0.5013 0.8962 0.4542 0.230 Uiso c R 1.00 H
H14A 0.4800 0.9601 0.3510 0.137 Uiso c R 1.00 H
H14B 0.2224 1.0244 0.3419 0.137 Uiso c R 1.00 H
H14C 0.2506 0.9039 0.3116 0.137 Uiso c R 1.00 H
H15A -0.0330 0.7844 0.3883 0.287 Uiso c R 1.00 H
H15B -0.1117 0.8988 0.3547 0.287 Uiso c R 1.00 H
H15C -0.1436 0.8803 0.4332 0.287 Uiso c R 1.00 H

loop_
_atom_site_aniso_label
_atom_site_aniso_U_11
_atom_site_aniso_U_22
_atom_site_aniso_U_33
_atom_site_aniso_U_12
_atom_site_aniso_U_13
_atom_site_aniso_U_23
O1 0.030(2) 0.0408(19) 0.0335(17) -0.0023(14) 0.0031(13) -0.0024(14)
O2 0.040(2) 0.0406(19) 0.0309(17) -0.0119(15) -0.0049(14) -0.0049(14)
O3 0.107(5) 0.135(5) 0.190(7) -0.002(4) -0.039(5) 0.000(5)
N1 0.029(2) 0.033(2) 0.0250(19) -0.0042(16) -0.0043(15) -0.0021(15)
N2 0.036(2) 0.051(2) 0.038(2) -0.0011(19) -0.0018(18) -0.0133(19)
N3 0.161(8) 0.053(3) 0.104(5) -0.008(4) 0.003(5) 0.033(3)
C1 0.025(2) 0.034(2) 0.022(2) 0.0057(18) -0.0077(17) 0.0031(17)
C2 0.023(2) 0.033(2) 0.022(2) 0.0005(17) -0.0062(16) 0.0053(17)
C3 0.021(2) 0.036(2) 0.026(2) 0.0027(19) -0.0060(17) 0.0007(18)
C4 0.024(2) 0.042(2) 0.024(2) -0.0016(19) -0.0077(17) -0.0002(18)
C5 0.023(2) 0.032(2) 0.027(2) -0.0020(18) -0.0102(18) 0.0027(18)
C6 0.028(2) 0.032(2) 0.026(2) -0.0011(18) -0.0099(18) 0.0061(17)
C7 0.024(2) 0.036(2) 0.022(2) -0.0016(19) -0.0059(17) 0.0037(18)
C8 0.029(2) 0.036(2) 0.025(2) -0.0043(19) 0.0022(17) -0.0075(18)
C9 0.033(2) 0.046(2) 0.034(2) 0.002(2) -0.009(2) -0.007(2)
C10 0.037(3) 0.053(3) 0.039(2) 0.009(2) -0.003(2) -0.013(2)
C11 0.037(3) 0.050(3) 0.031(2) -0.002(2) -0.010(2) -0.009(2)
C12 0.029(2) 0.044(2) 0.031(2) 0.000(2) -0.0073(19) -0.0042(19)
C13 0.141(7) 0.273(11) 0.157(7) -0.066(6) -0.046(5) 0.155(7)
C14 0.122(6) 0.066(4) 0.087(5) 0.016(4) 0.006(5) -0.007(4)
C15 0.141(7) 0.273(11) 0.157(7) -0.066(6) -0.046(5) 0.155(7)

loop_
_atom_type_symbol
_atom_type_description
_atom_type_scat_dispersion_real
_atom_type_scat_dispersion_imag
_atom_type_scat_source
H H 0.000 0.000
;
International Tables for Crystallography
(1992, Vol. C, Table 6.1.1.4)
;
O O 0.049 0.032
;
International Tables for Crystallography
(1992, Vol. C, Tables 4.2.6.8 and 6.1.1.4)
;
N N 0.031 0.018
;
International Tables for Crystallography
(1992, Vol. C, Tables 4.2.6.8 and 6.1.1.4)
;
C C 0.018 0.009
;
International Tables for Crystallography
(1992, Vol. C, Tables 4.2.6.8 and 6.1.1.4)
;

loop_
_geom_angle_atom_site_label_1
_geom_angle_atom_site_label_2
_geom_angle_atom_site_label_3
_geom_angle_site_symmetry_1
_geom_angle_site_symmetry_3
_geom_angle
_geom_angle_publ_flag
C8 N1 C3 . . 114.4(3) yes
C8 N1 C4 . . 119.0(3) yes
C3 N1 C4 . . 126.6(3) yes
C10 N2 C11 . . 115.4(4) no
C13 N3 C14 . . 130.2(10) no
C13 N3 C15 . . 117.8(9) no
C14 N3 C15 . . 107.0(7) no
C2 C1 C5 . . 121.9(3) no
C2 C1 C1 . 3_666 120.1(3) no
C5 C1 C1 . 3_666 117.9(3) no
C7 C2 C1 . . 120.6(3) no
C7 C2 C3 . . 118.1(3) no
C1 C2 C3 . . 121.2(3) no
O1 C3 N1 . . 121.2(3) yes
O1 C3 C2 . . 125.0(3) no
N1 C3 C2 . . 113.9(3) no
O2 C4 N1 . . 120.7(3) yes
O2 C4 C5 . . 121.0(3) no
N1 C4 C5 . . 118.2(3) no
C1 C5 C4 . . 118.2(3) no
C1 C5 C6 . . 120.7(3) no
C4 C5 C6 . . 121.1(3) no
C5 C6 C7 . 3_666 121.6(3) no
C5 C6 H6 . . 119.2 no
C7 C6 H6 3_666 . 119.2 no
C2 C7 H7 . . 120.6 no
C2 C7 C6 . 3_666 118.9(3) no
H7 C7 C6 . 3_666 120.6 ?
N1 C8 C9 . . 122.7(3) no
N1 C8 C12 . . 118.2(3) no
C9 C8 C12 . . 119.1(4) no
C8 C9 C10 . . 119.5(4) no
C8 C9 H9 . . 120.2 no
C10 C9 H9 . . 120.2 no
N2 C10 C9 . . 123.6(4) no
N2 C10 H10 . . 118.2 no
C9 C10 H10 . . 118.2 no
N2 C11 C12 . . 127.0(4) no
N2 C11 H11 . . 116.5 no
C12 C11 H11 . . 116.5 no
C8 C12 C11 . . 115.3(4) no
C8 C12 H12 . . 122.3 no
C11 C12 H12 . . 122.3 no
O3 C13 N3 . . 140.3(12) no
H13 C13 O3 . . 109.8 no
H13 C13 N3 . . 109.9 no
H14A C14 H14B . . 109.5 no
H14A C14 H14C . . 109.5 no
H14A C14 N3 . . 109.5 no
H14B C14 H14C . . 109.5 no
H14B C14 N3 . . 109.5 no
H14C C14 N3 . . 109.5 no
H15A C15 H15B . . 109.5 no
H15A C15 H15C . . 109.5 no
H15A C15 N3 . . 109.5 no
H15B C15 H15C . . 109.5 no
H15B C15 N3 . . 109.5 no
H15C C15 N3 . . 109.5 no

loop_
_geom_bond_atom_site_label_1
_geom_bond_atom_site_label_2
_geom_bond_site_symmetry_2
_geom_bond_distance
_geom_bond_publ_flag
O1 C3 . 1.246(5) yes
O2 C4 . 1.226(5) yes
N1 C3 . 1.412(5) yes
N1 C4 . 1.434(5) yes
N1 C8 . 1.455(5) no
N2 C10 . 1.297(6) no
N2 C11 . 1.320(6) no
C1 C1 3_666 1.424(5) no
C2 C1 . 1.474(5) no
C2 C3 . 1.475(5) no
C2 C7 . 1.365(5) no
C5 C1 . 1.395(6) no
C5 C4 . 1.474(6) no
C5 C6 . 1.436(6) no
C6 H6 . 0.950 no
C7 C6 3_666 1.405(5) no
C7 H7 . 0.950 ?
C8 C9 . 1.391(6) no
C8 C12 . 1.346(6) no
C9 C10 . 1.381(6) no
C9 H9 . 0.950 no
C10 H10 . 0.950 no
C11 C12 . 1.411(6) no
C11 H11 . 0.950 no
C12 H12 . 0.950 no
C13 H13 . 0.950 no
C13 O3 . 1.216(15) no
C13 N3 . 1.188(14) no
C14 H14A . 0.980 no
C14 H14B . 0.980 no
C14 H14C . 0.980 no
C14 N3 . 1.394(10) no
C15 H15A . 0.980 no
C15 H15B . 0.980 no
C15 H15C . 0.980 no
C15 N3 . 1.511(14) no

loop_
_geom_contact_atom_site_label_1
_geom_contact_atom_site_label_2
_geom_contact_distance
_geom_contact_site_symmetry_2
_geom_contact_publ_flag
C4 O3 2.802(8) 3_666 no
H13 H15C 1.981 1_655 no
